data_7219961
loop_
_publ_author_name
'Bai, Shi-Qiang'
'Jiang, Lu'
'Sun, Bin'
'Young, David James'
'Hor, T. S. Andy'

_publ_section_title
;
 Five Cu(i) and Zn(ii) clusters and coordination polymers of
 2-pyridyl-1,2,3-triazoles: synthesis, structures and luminescence
 properties
;
_journal_issue 17
_journal_name_full CrystEngComm
_journal_page_first 3305
_journal_paper_doi 10.1039/C4CE02282C
_journal_volume 17
_journal_year 2015
_chemical_formula_sum 'C11 H14 Cu2 I2 N4'
_chemical_formula_weight 583.14
_chemical_name_systematic
;
 ?
;
_space_group_crystal_system monoclinic
_space_group_IT_number 15
_space_group_name_Hall '-C 2yc'
_space_group_name_H-M_alt 'C 1 2/c 1'
_symmetry_space_group_name_Hall '-C 2yc'
_symmetry_space_group_name_H-M 'C 1 2/c 1'
_atom_sites_solution_hydrogens geom
_audit_creation_method SHELXL-2014
_audit_update_record
;
2014-11-17 deposited with the CCDC.
2015-03-18 downloaded from the CCDC.
;
_cell_angle_alpha 90
_cell_angle_beta 102.1050(10)
_cell_angle_gamma 90
_cell_formula_units_Z 8
_cell_length_a 15.9272(8)
_cell_length_b 9.0050(4)
_cell_length_c 22.3483(11)
_cell_measurement_reflns_used 9815
_cell_measurement_temperature 110(2)
_cell_measurement_theta_max 33.22
_cell_measurement_theta_min 2.61
_cell_volume 3134.0(3)
_computing_cell_refinement 'Bruker DUO'
_computing_data_collection 'Bruker DUO'
_computing_data_reduction 'Bruker SAINT'
_computing_molecular_graphics 'Bruker SHELXTL'
_computing_publication_material 'Bruker SHELXTL'
_computing_structure_refinement 'Bruker SHELXTL'
_computing_structure_solution 'Bruker SHELXTL'
_diffrn_ambient_temperature 110(2)
_diffrn_measured_fraction_theta_full 1.000
_diffrn_measured_fraction_theta_max 0.997
_diffrn_measurement_device_type 'APEX DUO'
_diffrn_measurement_method 'phi and omega scans'
_diffrn_radiation_type MoK\a
_diffrn_radiation_wavelength 0.71073
_diffrn_reflns_av_R_equivalents 0.0239
_diffrn_reflns_av_unetI/netI 0.0167
_diffrn_reflns_Laue_measured_fraction_full 1.000
_diffrn_reflns_Laue_measured_fraction_max 0.997
_diffrn_reflns_limit_h_max 24
_diffrn_reflns_limit_h_min -23
_diffrn_reflns_limit_k_max 13
_diffrn_reflns_limit_k_min -9
_diffrn_reflns_limit_l_max 34
_diffrn_reflns_limit_l_min -34
_diffrn_reflns_number 39341
_diffrn_reflns_point_group_measured_fraction_full 1.000
_diffrn_reflns_point_group_measured_fraction_max 0.997
_diffrn_reflns_theta_full 25.242
_diffrn_reflns_theta_max 33.229
_diffrn_reflns_theta_min 1.864
_diffrn_source 'sealed tube'
_exptl_absorpt_coefficient_mu 6.645
_exptl_absorpt_correction_T_max 0.7465
_exptl_absorpt_correction_T_min 0.4645
_exptl_absorpt_correction_type multi-scan
_exptl_absorpt_process_details 'SADABS, (Sheldrick 2008)'
_exptl_crystal_colour yellow
_exptl_crystal_density_diffrn 2.472
_exptl_crystal_density_method 'not measured'
_exptl_crystal_description block
_exptl_crystal_F_000 2176
_exptl_crystal_size_max 0.310
_exptl_crystal_size_mid 0.250
_exptl_crystal_size_min 0.020
_refine_diff_density_max 1.243
_refine_diff_density_min -1.483
_refine_diff_density_rms 0.132
_refine_ls_extinction_method none
_refine_ls_goodness_of_fit_ref 1.175
_refine_ls_hydrogen_treatment constr
_refine_ls_matrix_type full
_refine_ls_number_parameters 181
_refine_ls_number_reflns 5992
_refine_ls_number_restraints 0
_refine_ls_restrained_S_all 1.175
_refine_ls_R_factor_all 0.0322
_refine_ls_R_factor_gt 0.0276
_refine_ls_shift/su_max 0.001
_refine_ls_shift/su_mean 0.000
_refine_ls_structure_factor_coef Fsqd
_refine_ls_weighting_details 'w=1/[\s^2^(Fo^2^)+(0.0101P)^2^+18.5059P] where P=(Fo^2^+2Fc^2^)/3'
_refine_ls_weighting_scheme calc
_refine_ls_wR_factor_gt 0.0541
_refine_ls_wR_factor_ref 0.0555
_reflns_Friedel_coverage 0.000
_reflns_number_gt 5453
_reflns_number_total 5992
_reflns_threshold_expression 'I > 2\s(I)'
_cod_data_source_file c4ce02282c1.cif
_cod_data_source_block 2
_cod_depositor_comments 'Adding full bibliography for 7219959--7219963.cif.'
_cod_database_code 7219961
_shelx_space_group_comment
;
The symmetry employed for this shelxl refinement is uniquely defined
by the following loop, which should always be used as a source of
symmetry information in preference to the above space-group names.
They are only intended as comments.
;
_shelx_estimated_absorpt_t_min 0.232
_shelx_estimated_absorpt_t_max 0.879

loop_
_space_group_symop_operation_xyz
'x, y, z'
'-x, y, -z+1/2'
'x+1/2, y+1/2, z'
'-x+1/2, y+1/2, -z+1/2'
'-x, -y, -z'
'x, -y, z-1/2'
'-x+1/2, -y+1/2, -z'
'x+1/2, -y+1/2, z-1/2'

loop_
_atom_site_label
_atom_site_type_symbol
_atom_site_fract_x
_atom_site_fract_y
_atom_site_fract_z
_atom_site_U_iso_or_equiv
_atom_site_adp_type
_atom_site_occupancy
_atom_site_site_symmetry_order
_atom_site_calc_flag
_atom_site_refinement_flags_posn
_atom_site_refinement_flags_adp
_atom_site_refinement_flags_occupancy
Cu1 Cu 0.32646(2) 0.64039(4) 0.41025(2) 0.02781(8) Uani 1 1 d . . .
Cu2 Cu 0.26604(2) 0.87208(4) 0.46326(2) 0.02185(7) Uani 1 1 d . . .
I1 I 0.38906(2) 0.90027(2) 0.40435(2) 0.02480(4) Uani 1 1 d . . .
I2 I 0.15887(2) 0.65421(2) 0.41320(2) 0.01850(4) Uani 1 1 d . . .
N1 N 0.34995(15) 0.4823(3) 0.34742(11) 0.0225(5) Uani 1 1 d . . .
N2 N 0.40242(17) 0.3659(4) 0.47430(12) 0.0376(8) Uani 1 1 d . . .
N3 N 0.35858(15) 0.4902(3) 0.48046(11) 0.0263(5) Uani 1 1 d . . .
N4 N 0.31874(14) 0.4658(3) 0.52606(11) 0.0216(4) Uani 1 1 d . . .
C1 C 0.3074(2) 0.4895(4) 0.28930(14) 0.0285(6) Uani 1 1 d . . .
H1A H 0.2668 0.5672 0.2778 0.034 Uiso 1 1 calc R U .
C2 C 0.3193(2) 0.3896(4) 0.24507(14) 0.0340(7) Uani 1 1 d . . .
H2A H 0.2882 0.3994 0.2041 0.041 Uiso 1 1 calc R U .
C3 C 0.37710(19) 0.2752(3) 0.26126(13) 0.0251(5) Uani 1 1 d . . .
H3A H 0.3869 0.2053 0.2316 0.030 Uiso 1 1 calc R U .
C4 C 0.42043(17) 0.2643(3) 0.32135(13) 0.0229(5) Uani 1 1 d . . .
H4A H 0.4602 0.1860 0.3339 0.027 Uiso 1 1 calc R U .
C5 C 0.40526(17) 0.3691(4) 0.36328(13) 0.0255(6) Uani 1 1 d . . .
C6 C 0.4557(2) 0.3625(6) 0.42846(16) 0.0544(14) Uani 1 1 d . . .
H6A H 0.4904 0.2704 0.4339 0.065 Uiso 1 1 calc R U .
H6B H 0.4960 0.4476 0.4356 0.065 Uiso 1 1 calc R U .
C7 C 0.3929(2) 0.2642(5) 0.51575(15) 0.0453(11) Uani 1 1 d . . .
H7A H 0.4179 0.1680 0.5209 0.054 Uiso 1 1 calc R U .
C8 C 0.3389(2) 0.3277(4) 0.54969(14) 0.0304(7) Uani 1 1 d . . .
C9 C 0.3125(2) 0.2745(4) 0.60535(15) 0.0356(8) Uani 1 1 d . . .
H9A H 0.2859 0.1751 0.5974 0.043 Uiso 1 1 calc R U .
H9B H 0.2689 0.3428 0.6156 0.043 Uiso 1 1 calc R U .
C10 C 0.3898(3) 0.2648(5) 0.66046(18) 0.0493(10) Uani 1 1 d . . .
C11' C 0.4385(4) 0.3878(8) 0.6716(3) 0.0339(14) Uani 0.5 1 d . . P
H11A H 0.4446 0.4322 0.6327 0.051 Uiso 0.5 1 calc R U P
H11B H 0.4111 0.4592 0.6944 0.051 Uiso 0.5 1 calc R U P
H11C H 0.4954 0.3616 0.6956 0.051 Uiso 0.5 1 calc R U P
C11 C 0.3771(5) 0.1949(9) 0.7100(3) 0.0393(16) Uani 0.5 1 d . . P
H11D H 0.3412 0.1072 0.6979 0.059 Uiso 0.5 1 calc R U P
H11E H 0.4325 0.1642 0.7350 0.059 Uiso 0.5 1 calc R U P
H11F H 0.3482 0.2618 0.7338 0.059 Uiso 0.5 1 calc R U P

loop_
_atom_site_aniso_label
_atom_site_aniso_U_11
_atom_site_aniso_U_22
_atom_site_aniso_U_33
_atom_site_aniso_U_23
_atom_site_aniso_U_13
_atom_site_aniso_U_12
Cu1 0.02135(16) 0.02721(18) 0.0374(2) -0.01552(15) 0.01185(14) -0.00068(13)
Cu2 0.01897(14) 0.02219(16) 0.02552(16) -0.00723(12) 0.00720(12) 0.00527(12)
I1 0.01935(8) 0.02761(9) 0.02941(9) -0.00853(7) 0.00961(6) -0.00093(6)
I2 0.01302(6) 0.02265(8) 0.01884(7) -0.00721(6) 0.00108(5) 0.00274(5)
N1 0.0186(10) 0.0228(11) 0.0283(12) -0.0093(9) 0.0097(9) -0.0020(8)
N2 0.0262(12) 0.062(2) 0.0197(11) -0.0200(12) -0.0066(9) 0.0294(13)
N3 0.0168(10) 0.0390(14) 0.0221(11) -0.0158(10) 0.0016(8) 0.0092(9)
N4 0.0170(9) 0.0247(11) 0.0214(10) -0.0101(9) 0.0004(8) 0.0072(8)
C1 0.0344(15) 0.0278(14) 0.0255(14) 0.0053(11) 0.0114(12) 0.0073(12)
C2 0.0395(17) 0.0440(19) 0.0175(12) 0.0005(12) 0.0041(12) 0.0113(15)
C3 0.0295(14) 0.0269(14) 0.0198(12) -0.0079(10) 0.0070(10) -0.0023(11)
C4 0.0199(11) 0.0287(14) 0.0209(12) -0.0075(10) 0.0059(9) 0.0033(10)
C5 0.0135(10) 0.0391(16) 0.0228(12) -0.0146(11) 0.0013(9) 0.0030(10)
C6 0.0203(14) 0.110(4) 0.0280(16) -0.034(2) -0.0063(12) 0.0317(19)
C7 0.048(2) 0.056(2) 0.0227(14) -0.0170(15) -0.0127(13) 0.0429(18)
C8 0.0315(14) 0.0301(15) 0.0228(13) -0.0131(11) -0.0099(11) 0.0190(12)
C9 0.0478(19) 0.0231(14) 0.0291(15) -0.0056(12) -0.0073(14) 0.0141(14)
C10 0.059(2) 0.048(2) 0.0305(18) -0.0084(16) -0.0142(17) 0.014(2)
C11' 0.034(3) 0.037(3) 0.027(3) -0.003(3) -0.002(2) -0.003(3)
C11 0.050(4) 0.047(4) 0.024(3) 0.000(3) 0.014(3) -0.012(3)

loop_
_atom_type_symbol
_atom_type_description
_atom_type_scat_dispersion_real
_atom_type_scat_dispersion_imag
_atom_type_scat_source
C C 0.0033 0.0016 'International Tables Vol C Tables 4.2.6.8 and 6.1.1.4'
H H 0.0000 0.0000 'International Tables Vol C Tables 4.2.6.8 and 6.1.1.4'
N N 0.0061 0.0033 'International Tables Vol C Tables 4.2.6.8 and 6.1.1.4'
Cu Cu 0.3201 1.2651 'International Tables Vol C Tables 4.2.6.8 and 6.1.1.4'
I I -0.4742 1.8119 'International Tables Vol C Tables 4.2.6.8 and 6.1.1.4'

loop_
_geom_angle_atom_site_label_1
_geom_angle_atom_site_label_2
_geom_angle_atom_site_label_3
_geom_angle
_geom_angle_site_symmetry_1
_geom_angle_site_symmetry_3
N3 Cu1 N1 90.80(10) . .
N3 Cu1 I1 127.20(7) . .
N1 Cu1 I1 117.53(7) . .
N3 Cu1 Cu2 103.31(6) . .
N1 Cu1 Cu2 163.99(7) . .
I1 Cu1 Cu2 59.320(12) . .
N3 Cu1 I2 95.82(7) . .
N1 Cu1 I2 111.55(6) . .
I1 Cu1 I2 111.030(15) . .
Cu2 Cu1 I2 60.110(11) . .
N4 Cu2 I1 125.44(8) 7_566 .
N4 Cu2 Cu1 156.88(7) 7_566 .
I1 Cu2 Cu1 58.074(12) . .
N4 Cu2 I2 101.14(7) 7_566 .
I1 Cu2 I2 109.999(13) . .
Cu1 Cu2 I2 60.143(12) . .
N4 Cu2 I2 95.88(7) 7_566 7_566
I1 Cu2 I2 107.413(13) . 7_566
Cu1 Cu2 I2 104.690(15) . 7_566
I2 Cu2 I2 117.072(14) . 7_566
N4 Cu2 Cu2 106.37(8) 7_566 7_566
I1 Cu2 Cu2 127.832(19) . 7_566
Cu1 Cu2 Cu2 77.198(17) . 7_566
I2 Cu2 Cu2 60.136(13) . 7_566
I2 Cu2 Cu2 56.937(13) 7_566 7_566
Cu1 I1 Cu2 62.606(12) . .
Cu2 I2 Cu1 59.747(11) . .
Cu2 I2 Cu2 62.927(14) . 7_566
Cu1 I2 Cu2 78.323(12) . 7_566
C1 N1 C5 117.6(2) . .
C1 N1 Cu1 119.7(2) . .
C5 N1 Cu1 122.64(19) . .
C7 N2 N3 111.4(3) . .
C7 N2 C6 129.8(3) . .
N3 N2 C6 118.7(4) . .
N4 N3 N2 106.5(3) . .
N4 N3 Cu1 127.83(18) . .
N2 N3 Cu1 121.5(2) . .
N3 N4 C8 109.7(2) . .
N3 N4 Cu2 114.01(19) . 7_566
C8 N4 Cu2 135.8(2) . 7_566
N1 C1 C2 123.2(3) . .
C3 C2 C1 119.0(3) . .
C2 C3 C4 118.7(3) . .
C3 C4 C5 119.2(3) . .
N1 C5 C4 122.4(3) . .
N1 C5 C6 118.1(3) . .
C4 C5 C6 119.5(3) . .
N2 C6 C5 113.9(2) . .
N2 C7 C8 105.7(3) . .
N4 C8 C7 106.7(3) . .
N4 C8 C9 122.6(3) . .
C7 C8 C9 130.3(3) . .
C8 C9 C10 111.7(3) . .
C11 C10 C11' 114.8(5) . .
C11 C10 C9 117.1(5) . .
C11' C10 C9 115.5(4) . .

loop_
_geom_bond_atom_site_label_1
_geom_bond_atom_site_label_2
_geom_bond_distance
_geom_bond_site_symmetry_2
Cu1 N3 2.053(3) .
Cu1 N1 2.087(2) .
Cu1 I1 2.5580(4) .
Cu1 Cu2 2.6760(5) .
Cu1 I2 2.6867(4) .
Cu2 N4 2.036(2) 7_566
Cu2 I1 2.5921(4) .
Cu2 I2 2.6858(4) .
Cu2 I2 2.7791(4) 7_566
Cu2 Cu2 2.8536(8) 7_566
I2 Cu2 2.7792(4) 7_566
N1 C1 1.335(4) .
N1 C5 1.345(4) .
N2 C7 1.334(6) .
N2 N3 1.342(3) .
N2 C6 1.462(5) .
N3 N4 1.327(3) .
N4 C8 1.363(4) .
N4 Cu2 2.036(2) 7_566
C1 C2 1.379(4) .
C2 C3 1.378(5) .
C3 C4 1.378(4) .
C4 C5 1.387(4) .
C5 C6 1.510(4) .
C7 C8 1.384(4) .
C8 C9 1.474(5) .
C9 C10 1.550(5) .
C10 C11 1.326(8) .
C10 C11' 1.345(8) .

loop_
_geom_torsion_atom_site_label_1
_geom_torsion_atom_site_label_2
_geom_torsion_atom_site_label_3
_geom_torsion_atom_site_label_4
_geom_torsion
_geom_torsion_site_symmetry_1
_geom_torsion_site_symmetry_4
C7 N2 N3 N4 -1.3(3) . .
C6 N2 N3 N4 -177.7(3) . .
C7 N2 N3 Cu1 -160.0(2) . .
C6 N2 N3 Cu1 23.6(4) . .
N2 N3 N4 C8 1.4(3) . .
Cu1 N3 N4 C8 158.3(2) . .
N2 N3 N4 Cu2 -171.78(17) . 7_566
Cu1 N3 N4 Cu2 -14.9(3) . 7_566
C5 N1 C1 C2 -1.9(5) . .
Cu1 N1 C1 C2 179.9(3) . .
N1 C1 C2 C3 0.8(5) . .
C1 C2 C3 C4 0.5(5) . .
C2 C3 C4 C5 -0.6(5) . .
C1 N1 C5 C4 1.7(4) . .
Cu1 N1 C5 C4 179.9(2) . .
C1 N1 C5 C6 178.2(3) . .
Cu1 N1 C5 C6 -3.7(4) . .
C3 C4 C5 N1 -0.5(5) . .
C3 C4 C5 C6 -176.9(3) . .
C7 N2 C6 C5 117.3(4) . .
N3 N2 C6 C5 -67.1(5) . .
N1 C5 C6 N2 54.7(5) . .
C4 C5 C6 N2 -128.7(4) . .
N3 N2 C7 C8 0.7(4) . .
C6 N2 C7 C8 176.5(3) . .
N3 N4 C8 C7 -1.0(3) . .
Cu2 N4 C8 C7 170.1(2) 7_566 .
N3 N4 C8 C9 172.9(3) . .
Cu2 N4 C8 C9 -16.1(5) 7_566 .
N2 C7 C8 N4 0.2(4) . .
N2 C7 C8 C9 -173.0(3) . .
N4 C8 C9 C10 -108.1(3) . .
C7 C8 C9 C10 64.2(5) . .
C8 C9 C10 C11 -168.9(5) . .
C8 C9 C10 C11' 51.0(6) . .
